data_4086105
loop_
_publ_author_name
'D\'iaz-\'Alvarez, Alba E.'
'Vidal, Cristian'
'Su\'arez, Francisco J.'
'D\'iez, Josefina'
'Cadierno, Victorio'
'Crochet, Pascale'

_publ_section_title
;
 C--H versus O--H Bond Activation in Phosphino-alcohol Ligands: Synthesis
 of the \a-Hydroxy-alkyl Ruthenium(II) Derivatives
 [RuCl{\k2(P,C)-Ph2PC6H4C(R)OH}(\h6-arene)]
;
_journal_issue 15
_journal_name_full Organometallics
_journal_page_first 3670
_journal_paper_doi 10.1021/acs.organomet.5b00074
_journal_volume 34
_journal_year 2015
_chemical_absolute_configuration ad
_chemical_compound_source synthesis
_chemical_formula_moiety 'C29 H31 Cl O P Ru, F6 P'
_chemical_formula_sum 'C29 H31 Cl F6 O P2 Ru'
_chemical_formula_weight 708.00
_chemical_name_systematic
;
 ?
;
_space_group_crystal_system orthorhombic
_space_group_IT_number 19
_space_group_name_Hall 'P 2ac 2ab'
_space_group_name_H-M_alt 'P 21 21 21'
_symmetry_space_group_name_Hall 'P 2ac 2ab'
_symmetry_space_group_name_H-M 'P 21 21 21'
_atom_sites_solution_hydrogens mixed
_audit_creation_method SHELXL-2014
_cell_angle_alpha 90
_cell_angle_beta 90
_cell_angle_gamma 90
_cell_formula_units_Z 4
_cell_length_a 12.5393(4)
_cell_length_b 14.8640(5)
_cell_length_c 15.3966(5)
_cell_measurement_reflns_used 2995
_cell_measurement_temperature 150(2)
_cell_volume 2869.68(16)
_computing_cell_refinement 'HKL Scalepack (Otwinowski & Minor 1997)'
_computing_data_collection 'Collect (Nonius BV, 1997-2000)'
_computing_data_reduction 'HKL Denzo and Scalepack (Otwinowski & Minor 1997)'
_computing_molecular_graphics 'PLATON (Spek, 2008)'
_computing_publication_material 'WinGX publication routines (Farrugia, 2012'
_computing_structure_refinement 'SHELXL-2014 (Sheldrick, 2014)'
_computing_structure_solution DIRDIF-2008
_diffrn_ambient_temperature 150(2)
_diffrn_detector_area_resol_mean 9
_diffrn_measured_fraction_theta_full 1.000
_diffrn_measured_fraction_theta_max 0.996
_diffrn_measurement_device '95 mm CCD camera on \k-goniostat'
_diffrn_measurement_device_type KappaCCD
_diffrn_measurement_method '\f and \w scan'
_diffrn_radiation_monochromator 'horizontally mounted graphite crystal'
_diffrn_radiation_source 'fine-focus sealed tube'
_diffrn_radiation_type CuK\a
_diffrn_radiation_wavelength 1.5418
_diffrn_reflns_av_R_equivalents 0.061
_diffrn_reflns_av_unetI/netI 0.0662
_diffrn_reflns_laue_measured_fraction_full 1.000
_diffrn_reflns_laue_measured_fraction_max 0.996
_diffrn_reflns_limit_h_max 15
_diffrn_reflns_limit_h_min -15
_diffrn_reflns_limit_k_max 18
_diffrn_reflns_limit_k_min -18
_diffrn_reflns_limit_l_max 18
_diffrn_reflns_limit_l_min -18
_diffrn_reflns_number 32806
_diffrn_reflns_point_group_measured_fraction_full 0.997
_diffrn_reflns_point_group_measured_fraction_max 0.986
_diffrn_reflns_theta_full 67.684
_diffrn_reflns_theta_max 69.902
_diffrn_reflns_theta_min 4.134
_diffrn_standards_number 0
_exptl_absorpt_coefficient_mu 6.888
_exptl_absorpt_correction_T_max 0.655
_exptl_absorpt_correction_T_min 0.3066
_exptl_absorpt_correction_type empirical
_exptl_absorpt_process_details
;
        Parkin S,Moezzi B & Hope H, (1995) J. Appl. Cryst. 28, 53-56
        Cubic fit to sin(theta)/lambda - 24 parameters
;
_exptl_crystal_colour Orange
_exptl_crystal_density_diffrn 1.639
_exptl_crystal_description Prisme
_exptl_crystal_F_000 1432
_exptl_crystal_size_max 0.175
_exptl_crystal_size_mid 0.1
_exptl_crystal_size_min 0.1
_refine_diff_density_max 1.164
_refine_diff_density_min -1.044
_refine_diff_density_rms 0.122
_refine_ls_abs_structure_details
;
 Flack x determined using 1976 quotients [(I+)-(I-)]/[(I+)+(I-)]
 (Parsons, Flack and Wagner, Acta Cryst. B69 (2013) 249-259).
;
_refine_ls_abs_structure_Flack -0.027(6)
_refine_ls_extinction_method none
_refine_ls_goodness_of_fit_ref 1.099
_refine_ls_hydrogen_treatment mixed
_refine_ls_matrix_type full
_refine_ls_number_parameters 383
_refine_ls_number_reflns 5357
_refine_ls_number_restraints 1
_refine_ls_restrained_S_all 1.099
_refine_ls_R_factor_all 0.0563
_refine_ls_R_factor_gt 0.0490
_refine_ls_shift/su_max 0.000
_refine_ls_shift/su_mean 0.000
_refine_ls_structure_factor_coef Fsqd
_refine_ls_weighting_details 'w=1/[\s^2^(Fo^2^)+(0.0326P)^2^+10.1645P] where P=(Fo^2^+2Fc^2^)/3'
_refine_ls_weighting_scheme calc
_refine_ls_wR_factor_gt 0.1060
_refine_ls_wR_factor_ref 0.1233
_reflns_Friedel_coverage 0.758
_reflns_friedel_fraction_full 0.993
_reflns_friedel_fraction_max 0.973
_reflns_number_gt 4882
_reflns_number_total 5357
_reflns_threshold_expression 'I > 2\s(I)'
_cod_data_source_file om5b00074_si_001.cif
_cod_data_source_block 6b
_cod_depositor_comments
;
The following automatic conversions were performed:

'_exptl_absorpt_correction_type' value 'Empirical' changed to
'empirical' according to
/usr/data/users/saulius/crontab/automatic-downloads/rss-feeds/ACS/lib/dictionaries/cif_core.dic
dictionary named 'cif_core.dic' version 2.4.2 from 2011-04-26.

Automatic conversion script
Id: cif_fix_values 3271 2015-04-21 07:52:19Z andrius 

 Adding full bibliography for 4086105.cif.
;
_cod_database_code 4086105
_shelx_space_group_comment
;
The symmetry employed for this shelxl refinement is uniquely defined
by the following loop, which should always be used as a source of
symmetry information in preference to the above space-group names.
They are only intended as comments.
;
_shelxl_version_number 2014-3

loop_
_space_group_symop_operation_xyz
'x, y, z'
'x+1/2, -y+1/2, -z'
'-x, y+1/2, -z+1/2'
'-x+1/2, -y, z+1/2'

loop_
_atom_site_label
_atom_site_type_symbol
_atom_site_fract_x
_atom_site_fract_y
_atom_site_fract_z
_atom_site_U_iso_or_equiv
_atom_site_adp_type
_atom_site_occupancy
_atom_site_site_symmetry_order
_atom_site_calc_flag
_atom_site_refinement_flags_posn
_atom_site_refinement_flags_adp
_atom_site_refinement_flags_occupancy
_atom_site_disorder_assembly
_atom_site_disorder_group
C1 C 0.8065(7) 0.8870(6) 0.3012(6) 0.0253(19) Uani 1 1 d . . . . .
C2 C 0.8937(7) 0.8858(7) 0.3617(7) 0.034(2) Uani 1 1 d . . . . .
H2 H 0.9156 0.8311 0.3849 0.041 Uiso 1 1 calc R U . . .
C3 C 0.9457(7) 0.9635(7) 0.3864(6) 0.034(2) Uani 1 1 d . . . . .
H3 H 1.0024 0.9599 0.4251 0.041 Uiso 1 1 calc R U . . .
C4 C 0.9141(7) 1.0490(7) 0.3535(6) 0.032(2) Uani 1 1 d . . . . .
C5 C 0.8307(8) 1.0494(7) 0.2897(6) 0.032(2) Uani 1 1 d . . . . .
H5 H 0.8110 1.1037 0.2644 0.039 Uiso 1 1 calc R U . . .
C6 C 0.7779(8) 0.9706(6) 0.2642(5) 0.0283(19) Uani 1 1 d . . . . .
H6 H 0.7239 0.9733 0.2228 0.034 Uiso 1 1 calc R U . . .
C7 C 0.9673(9) 1.1328(7) 0.3826(8) 0.049(3) Uani 1 1 d . . . . .
H7A H 0.9357 1.1835 0.3538 0.073 Uiso 1 1 calc R U . . .
H7B H 0.9589 1.1393 0.4443 0.073 Uiso 1 1 calc R U . . .
H7C H 1.0419 1.1300 0.3687 0.073 Uiso 1 1 calc R U . . .
C8 C 0.7487(8) 0.8002(6) 0.2822(5) 0.031(2) Uani 1 1 d . . . . .
H8 H 0.7347 0.7702 0.3377 0.038 Uiso 1 1 calc R U . . .
C9 C 0.8220(9) 0.7400(7) 0.2296(7) 0.046(3) Uani 1 1 d . . . . .
H9A H 0.7862 0.6844 0.2170 0.068 Uiso 1 1 calc R U . . .
H9B H 0.8405 0.7695 0.1762 0.068 Uiso 1 1 calc R U . . .
H9C H 0.8856 0.7280 0.2623 0.068 Uiso 1 1 calc R U . . .
C10 C 0.6428(9) 0.8130(8) 0.2364(7) 0.043(3) Uani 1 1 d . . . . .
H10A H 0.6104 0.7554 0.2263 0.065 Uiso 1 1 calc R U . . .
H10B H 0.5965 0.8489 0.2719 0.065 Uiso 1 1 calc R U . . .
H10C H 0.6543 0.8427 0.1818 0.065 Uiso 1 1 calc R U . . .
C11 C 0.5572(7) 0.8860(7) 0.4677(7) 0.032(2) Uani 1 1 d . . . . .
H11A H 0.5300 0.8288 0.4884 0.039 Uiso 1 1 calc R U . . .
H11B H 0.5273 0.8968 0.4106 0.039 Uiso 1 1 calc R U . . .
C12 C 0.5210(7) 0.9597(6) 0.5286(6) 0.028(2) Uani 1 1 d . . . . .
C13 C 0.4649(7) 0.9369(7) 0.6032(6) 0.034(2) Uani 1 1 d . . . . .
H13 H 0.4488 0.8769 0.6141 0.041 Uiso 1 1 calc R U . . .
C14 C 0.4331(7) 1.0018(8) 0.6609(6) 0.042(3) Uani 1 1 d . . . . .
H14 H 0.3957 0.9851 0.7105 0.050 Uiso 1 1 calc R U . . .
C15 C 0.4557(8) 1.0919(7) 0.6464(7) 0.037(2) Uani 1 1 d . . . . .
H15 H 0.4336 1.1357 0.6856 0.044 Uiso 1 1 calc R U . . .
C16 C 0.5120(7) 1.1153(7) 0.5723(6) 0.029(2) Uani 1 1 d . . . . .
H16 H 0.5282 1.1755 0.5624 0.035 Uiso 1 1 calc R U . . .
C17 C 0.5450(7) 1.0509(6) 0.5121(6) 0.026(2) Uani 1 1 d . . . . .
C18 C 0.5355(7) 1.0813(6) 0.3255(6) 0.029(2) Uani 1 1 d . . . . .
C19 C 0.4343(7) 1.0421(6) 0.3285(6) 0.032(2) Uani 1 1 d . . . . .
H19 H 0.4096 1.0171 0.3801 0.038 Uiso 1 1 calc R U . . .
C20 C 0.3709(8) 1.0403(6) 0.2554(7) 0.038(2) Uani 1 1 d . . . . .
H20 H 0.3046 1.0123 0.2581 0.046 Uiso 1 1 calc R U . . .
C21 C 0.4033(9) 1.0791(7) 0.1776(7) 0.044(3) Uani 1 1 d . . . . .
H21 H 0.3596 1.0780 0.1289 0.053 Uiso 1 1 calc R U . . .
C22 C 0.5029(8) 1.1194(7) 0.1751(6) 0.033(2) Uani 1 1 d . . . . .
H22 H 0.5260 1.1464 0.1240 0.040 Uiso 1 1 calc R U . . .
C23 C 0.5680(8) 1.1200(7) 0.2467(6) 0.035(2) Uani 1 1 d . . . . .
H23 H 0.6349 1.1466 0.2430 0.042 Uiso 1 1 calc R U . . .
C24 C 0.6566(7) 1.2013(6) 0.4334(6) 0.027(2) Uani 1 1 d . . . . .
C25 C 0.5916(8) 1.2675(6) 0.4000(7) 0.041(2) Uani 1 1 d . . . . .
H25 H 0.5322 1.2515 0.3673 0.049 Uiso 1 1 calc R U . . .
C26 C 0.6133(9) 1.3573(7) 0.4145(9) 0.053(3) Uani 1 1 d . . . . .
H26 H 0.5703 1.4015 0.3899 0.063 Uiso 1 1 calc R U . . .
C27 C 0.6997(9) 1.3814(7) 0.4658(7) 0.049(3) Uani 1 1 d . . . . .
H27 H 0.7138 1.4418 0.4767 0.058 Uiso 1 1 calc R U . . .
C28 C 0.7651(10) 1.3150(6) 0.5011(6) 0.039(2) Uani 1 1 d . . . . .
H28 H 0.8233 1.3308 0.5353 0.046 Uiso 1 1 calc R U . . .
C29 C 0.7429(9) 1.2251(6) 0.4849(6) 0.038(2) Uani 1 1 d . . . . .
H29 H 0.7860 1.1806 0.5087 0.046 Uiso 1 1 calc R U . . .
Cl1 Cl 0.81090(17) 1.01467(17) 0.55496(13) 0.0353(5) Uani 1 1 d . . . . .
F1 F 0.2392(8) 0.7115(5) 0.3936(6) 0.101(3) Uani 1 1 d . . . . .
F3 F 0.1290(7) 0.8102(6) 0.4562(7) 0.111(4) Uani 1 1 d . . . . .
F6 F 0.3339(7) 0.8253(7) 0.3454(8) 0.119(4) Uani 1 1 d . . . . .
O1 O 0.6716(5) 0.8808(4) 0.4609(4) 0.0297(14) Uani 1 1 d D . . . .
P1 P 0.62542(17) 1.08209(15) 0.41819(15) 0.0249(5) Uani 1 1 d . . . . .
P4 P 0.2260(2) 0.81564(18) 0.3922(2) 0.0511(8) Uani 1 1 d . . . . .
Ru1 Ru 0.77179(5) 0.98398(4) 0.40659(4) 0.02438(19) Uani 1 1 d . . . . .
F2 F 0.1791(12) 0.9066(13) 0.3511(13) 0.062(5) Uani 0.5 1 d . . P A 2
F2A F 0.237(2) 0.9185(9) 0.4201(17) 0.122(10) Uani 0.5 1 d . . P A 1
F5 F 0.2889(13) 0.8166(19) 0.4761(11) 0.279(13) Uani 1 1 d . . . . .
F4 F 0.145(3) 0.820(3) 0.3290(16) 0.19(2) Uani 0.5 1 d . . P A 1
F4A F 0.203(4) 0.790(2) 0.2897(18) 0.22(2) Uani 0.5 1 d . . P A 2
H1 H 0.702(13) 0.867(11) 0.519(5) 0.13(7) Uiso 1 1 d D . . . .

loop_
_atom_site_aniso_label
_atom_site_aniso_U_11
_atom_site_aniso_U_22
_atom_site_aniso_U_33
_atom_site_aniso_U_23
_atom_site_aniso_U_13
_atom_site_aniso_U_12
C1 0.021(4) 0.034(5) 0.021(5) -0.010(4) 0.008(3) 0.000(4)
C2 0.031(5) 0.032(5) 0.040(6) -0.003(5) 0.006(5) 0.004(4)
C3 0.025(4) 0.047(6) 0.031(5) -0.003(4) 0.007(4) -0.008(4)
C4 0.030(5) 0.035(5) 0.031(5) 0.001(4) 0.007(4) -0.011(4)
C5 0.036(5) 0.043(6) 0.018(4) 0.010(4) 0.011(4) 0.003(4)
C6 0.038(5) 0.035(5) 0.012(4) 0.003(3) -0.006(4) 0.004(5)
C7 0.044(6) 0.044(6) 0.058(8) 0.005(5) 0.011(5) -0.015(5)
C8 0.049(6) 0.029(5) 0.016(4) -0.001(3) 0.004(4) -0.010(4)
C9 0.051(6) 0.039(6) 0.047(7) 0.000(5) 0.004(5) -0.008(5)
C10 0.045(6) 0.048(7) 0.036(6) 0.002(5) -0.010(5) -0.014(5)
C11 0.021(4) 0.036(5) 0.040(6) 0.004(5) 0.003(4) 0.000(4)
C12 0.025(5) 0.027(5) 0.032(5) -0.001(4) 0.000(4) 0.000(4)
C13 0.033(5) 0.041(6) 0.028(5) 0.006(5) 0.006(4) -0.002(4)
C14 0.034(5) 0.063(9) 0.028(5) -0.007(5) 0.005(4) 0.000(5)
C15 0.030(5) 0.049(7) 0.032(6) -0.014(5) 0.003(4) 0.007(5)
C16 0.031(5) 0.031(5) 0.025(5) 0.003(4) 0.001(4) 0.001(4)
C17 0.027(5) 0.033(5) 0.019(4) -0.007(4) -0.005(4) 0.002(4)
C18 0.034(5) 0.024(5) 0.029(5) -0.002(4) 0.001(4) 0.005(4)
C19 0.028(4) 0.032(5) 0.034(5) -0.002(4) -0.001(4) 0.002(4)
C20 0.028(5) 0.035(6) 0.052(6) -0.008(5) -0.012(5) 0.003(4)
C21 0.053(7) 0.038(6) 0.041(6) -0.009(5) -0.018(5) 0.014(5)
C22 0.040(5) 0.039(5) 0.021(5) 0.001(4) -0.002(4) 0.019(5)
C23 0.036(5) 0.041(6) 0.027(5) 0.000(4) 0.002(4) 0.003(5)
C24 0.026(5) 0.032(5) 0.024(5) 0.000(4) 0.003(4) 0.000(4)
C25 0.050(6) 0.029(5) 0.042(6) -0.005(5) -0.013(5) 0.002(4)
C26 0.058(7) 0.034(6) 0.067(8) 0.002(6) -0.001(7) 0.003(5)
C27 0.062(8) 0.036(6) 0.048(7) -0.003(5) 0.016(6) -0.016(5)
C28 0.051(6) 0.033(5) 0.032(5) -0.002(4) 0.003(5) -0.008(5)
C29 0.045(7) 0.031(5) 0.038(5) -0.008(4) -0.002(5) -0.006(5)
Cl1 0.0427(12) 0.0416(12) 0.0215(10) 0.0007(10) -0.0065(9) 0.0036(11)
F1 0.151(8) 0.047(4) 0.103(6) 0.015(4) 0.079(7) 0.007(5)
F3 0.094(6) 0.087(6) 0.153(9) 0.051(6) 0.070(7) 0.031(5)
F6 0.072(6) 0.086(7) 0.199(12) 0.041(7) 0.067(7) 0.002(5)
O1 0.030(3) 0.027(3) 0.031(4) 0.004(3) 0.005(3) 0.003(3)
P1 0.0245(11) 0.0266(11) 0.0236(12) 0.0007(10) 0.0016(10) -0.0002(9)
P4 0.0408(14) 0.0340(14) 0.078(2) 0.0161(14) 0.0175(17) 0.0021(13)
Ru1 0.0240(3) 0.0286(3) 0.0205(3) 0.0005(3) -0.0002(3) 0.0005(3)
F2 0.047(8) 0.079(12) 0.059(10) 0.036(9) 0.031(8) 0.024(8)
F2A 0.20(3) 0.022(7) 0.139(19) -0.017(9) 0.12(2) -0.027(11)
F5 0.144(14) 0.51(4) 0.179(16) -0.17(2) -0.046(12) -0.069(19)
F4 0.20(3) 0.31(5) 0.067(17) -0.06(2) -0.081(18) 0.17(3)
F4A 0.44(7) 0.14(2) 0.077(18) -0.014(17) -0.14(3) 0.10(3)

loop_
_atom_type_symbol
_atom_type_description
_atom_type_scat_dispersion_real
_atom_type_scat_dispersion_imag
_atom_type_scat_source
C C 0.0181 0.0091 'International Tables Vol C Tables 4.2.6.8 and 6.1.1.4'
H H 0.0000 0.0000 'International Tables Vol C Tables 4.2.6.8 and 6.1.1.4'
Cl Cl 0.3639 0.7018 'International Tables Vol C Tables 4.2.6.8 and 6.1.1.4'
F F 0.0727 0.0534 'International Tables Vol C Tables 4.2.6.8 and 6.1.1.4'
O O 0.0492 0.0322 'International Tables Vol C Tables 4.2.6.8 and 6.1.1.4'
P P 0.2955 0.4335 'International Tables Vol C Tables 4.2.6.8 and 6.1.1.4'
Ru Ru 0.0552 3.2960 'International Tables Vol C Tables 4.2.6.8 and 6.1.1.4'

loop_
_geom_angle_atom_site_label_1
_geom_angle_atom_site_label_2
_geom_angle_atom_site_label_3
_geom_angle
C6 C1 C2 117.8(8)
C6 C1 C8 123.5(8)
C2 C1 C8 118.7(8)
C6 C1 Ru1 71.0(5)
C2 C1 Ru1 71.5(5)
C8 C1 Ru1 127.2(6)
C3 C2 C1 121.8(9)
C3 C2 Ru1 72.0(5)
C1 C2 Ru1 70.7(5)
C3 C2 H2 119.1
C1 C2 H2 119.1
Ru1 C2 H2 131.2
C2 C3 C4 121.1(9)
C2 C3 Ru1 71.9(5)
C4 C3 Ru1 69.8(5)
C2 C3 H3 119.4
C4 C3 H3 119.4
Ru1 C3 H3 131.9
C3 C4 C5 116.8(9)
C3 C4 C7 121.1(9)
C5 C4 C7 122.1(9)
C3 C4 Ru1 72.6(5)
C5 C4 Ru1 70.3(5)
C7 C4 Ru1 128.7(7)
C6 C5 C4 122.2(9)
C6 C5 Ru1 72.4(5)
C4 C5 Ru1 71.3(5)
C6 C5 H5 118.9
C4 C5 H5 118.9
Ru1 C5 H5 130.1
C5 C6 C1 120.1(8)
C5 C6 Ru1 70.2(5)
C1 C6 Ru1 71.7(5)
C5 C6 H6 120.0
C1 C6 H6 120.0
Ru1 C6 H6 130.7
C4 C7 H7A 109.5
C4 C7 H7B 109.5
H7A C7 H7B 109.5
C4 C7 H7C 109.5
H7A C7 H7C 109.5
H7B C7 H7C 109.5
C1 C8 C10 113.8(8)
C1 C8 C9 108.5(8)
C10 C8 C9 110.9(8)
C1 C8 H8 107.8
C10 C8 H8 107.8
C9 C8 H8 107.8
C8 C9 H9A 109.5
C8 C9 H9B 109.5
H9A C9 H9B 109.5
C8 C9 H9C 109.5
H9A C9 H9C 109.5
H9B C9 H9C 109.5
C8 C10 H10A 109.5
C8 C10 H10B 109.5
H10A C10 H10B 109.5
C8 C10 H10C 109.5
H10A C10 H10C 109.5
H10B C10 H10C 109.5
O1 C11 C12 112.5(8)
O1 C11 H11A 109.1
C12 C11 H11A 109.1
O1 C11 H11B 109.1
C12 C11 H11B 109.1
H11A C11 H11B 107.8
C13 C12 C17 119.4(8)
C13 C12 C11 119.3(8)
C17 C12 C11 121.4(8)
C14 C13 C12 120.9(9)
C14 C13 H13 119.6
C12 C13 H13 119.6
C13 C14 C15 121.0(9)
C13 C14 H14 119.5
C15 C14 H14 119.5
C16 C15 C14 118.6(9)
C16 C15 H15 120.7
C14 C15 H15 120.7
C15 C16 C17 121.7(9)
C15 C16 H16 119.1
C17 C16 H16 119.1
C16 C17 C12 118.4(8)
C16 C17 P1 121.1(7)
C12 C17 P1 120.3(7)
C19 C18 C23 117.6(9)
C19 C18 P1 122.7(7)
C23 C18 P1 119.7(7)
C20 C19 C18 120.4(9)
C20 C19 H19 119.8
C18 C19 H19 119.8
C19 C20 C21 121.7(10)
C19 C20 H20 119.1
C21 C20 H20 119.1
C22 C21 C20 117.9(10)
C22 C21 H21 121.1
C20 C21 H21 121.1
C23 C22 C21 121.1(10)
C23 C22 H22 119.5
C21 C22 H22 119.5
C22 C23 C18 121.3(10)
C22 C23 H23 119.4
C18 C23 H23 119.4
C25 C24 C29 119.5(9)
C25 C24 P1 121.2(7)
C29 C24 P1 119.1(7)
C24 C25 C26 120.9(10)
C24 C25 H25 119.5
C26 C25 H25 119.5
C25 C26 C27 119.7(10)
C25 C26 H26 120.1
C27 C26 H26 120.1
C26 C27 C28 119.9(10)
C26 C27 H27 120.1
C28 C27 H27 120.1
C29 C28 C27 119.6(10)
C29 C28 H28 120.2
C27 C28 H28 120.2
C28 C29 C24 120.4(10)
C28 C29 H29 119.8
C24 C29 H29 119.8
C11 O1 Ru1 124.9(5)
C11 O1 H1 109(10)
Ru1 O1 H1 106(10)
C18 P1 C17 106.1(4)
C18 P1 C24 103.8(4)
C17 P1 C24 105.3(4)
C18 P1 Ru1 114.9(3)
C17 P1 Ru1 109.5(3)
C24 P1 Ru1 116.3(3)
F4 P4 F5 165.0(14)
F4 P4 F6 107.7(17)
F5 P4 F6 86.6(9)
F4 P4 F1 97(2)
F5 P4 F1 86.7(11)
F6 P4 F1 90.3(5)
F4 P4 F3 83.1(16)
F5 P4 F3 82.4(8)
F6 P4 F3 168.8(7)
F1 P4 F3 91.3(5)
F4 P4 F2A 102(2)
F5 P4 F2A 73.6(13)
F6 P4 F2A 87.8(9)
F1 P4 F2A 160.3(14)
F3 P4 F2A 86.9(7)
F5 P4 F2 121.4(13)
F6 P4 F2 93.4(6)
F1 P4 F2 151.8(10)
F3 P4 F2 90.4(6)
F5 P4 F4A 155.6(18)
F6 P4 F4A 74(2)
F1 P4 F4A 78.4(11)
F3 P4 F4A 117(2)
F2 P4 F4A 75.8(12)
O1 Ru1 C5 147.0(3)
O1 Ru1 C4 159.5(3)
C5 Ru1 C4 38.4(4)
O1 Ru1 C6 110.0(3)
C5 Ru1 C6 37.3(3)
C4 Ru1 C6 68.9(4)
O1 Ru1 C1 86.3(3)
C5 Ru1 C1 67.5(4)
C4 Ru1 C1 81.6(3)
C6 Ru1 C1 37.3(3)
O1 Ru1 C2 93.1(3)
C5 Ru1 C2 78.6(4)
C4 Ru1 C2 67.2(4)
C6 Ru1 C2 66.9(4)
C1 Ru1 C2 37.8(3)
O1 Ru1 C3 122.0(3)
C5 Ru1 C3 67.2(4)
C4 Ru1 C3 37.7(3)
C6 Ru1 C3 79.3(4)
C1 Ru1 C3 67.4(3)
C2 Ru1 C3 36.1(4)
O1 Ru1 P1 87.51(17)
C5 Ru1 P1 92.9(3)
C4 Ru1 P1 113.0(3)
C6 Ru1 P1 99.1(2)
C1 Ru1 P1 127.8(2)
C2 Ru1 P1 165.3(3)
C3 Ru1 P1 149.5(3)
O1 Ru1 Cl1 83.34(19)
C5 Ru1 Cl1 129.7(3)
C4 Ru1 Cl1 96.1(3)
C6 Ru1 Cl1 164.9(3)
C1 Ru1 Cl1 142.0(2)
C2 Ru1 Cl1 106.4(3)
C3 Ru1 Cl1 87.6(3)
P1 Ru1 Cl1 88.23(8)

loop_
_geom_bond_atom_site_label_1
_geom_bond_atom_site_label_2
_geom_bond_distance
C1 C6 1.413(12)
C1 C2 1.436(13)
C1 C8 1.509(12)
C1 Ru1 2.213(8)
C2 C3 1.380(13)
C2 Ru1 2.223(9)
C2 H2 0.9300
C3 C4 1.424(14)
C3 Ru1 2.224(9)
C3 H3 0.9300
C4 C5 1.435(13)
C4 C7 1.484(14)
C4 Ru1 2.187(9)
C5 C6 1.401(13)
C5 Ru1 2.175(9)
C5 H5 0.9300
C6 Ru1 2.203(8)
C6 H6 0.9300
C7 H7A 0.9600
C7 H7B 0.9600
C7 H7C 0.9600
C8 C10 1.516(14)
C8 C9 1.517(14)
C8 H8 0.9800
C9 H9A 0.9600
C9 H9B 0.9600
C9 H9C 0.9600
C10 H10A 0.9600
C10 H10B 0.9600
C10 H10C 0.9600
C11 O1 1.441(10)
C11 C12 1.510(13)
C11 H11A 0.9700
C11 H11B 0.9700
C12 C13 1.389(13)
C12 C17 1.413(13)
C13 C14 1.370(13)
C13 H13 0.9300
C14 C15 1.388(15)
C14 H14 0.9300
C15 C16 1.387(13)
C15 H15 0.9300
C16 C17 1.395(12)
C16 H16 0.9300
C17 P1 1.822(9)
C18 C19 1.397(13)
C18 C23 1.402(13)
C18 P1 1.819(10)
C19 C20 1.378(13)
C19 H19 0.9300
C20 C21 1.389(15)
C20 H20 0.9300
C21 C22 1.385(15)
C21 H21 0.9300
C22 C23 1.372(13)
C22 H22 0.9300
C23 H23 0.9300
C24 C25 1.377(13)
C24 C29 1.387(13)
C24 P1 1.829(9)
C25 C26 1.381(13)
C25 H25 0.9300
C26 C27 1.387(16)
C26 H26 0.9300
C27 C28 1.394(15)
C27 H27 0.9300
C28 C29 1.387(13)
C28 H28 0.9300
C29 H29 0.9300
Cl1 Ru1 2.380(2)
F1 P4 1.558(7)
F3 P4 1.568(8)
F6 P4 1.540(8)
O1 Ru1 2.151(6)
O1 H1 1.00(3)
P1 Ru1 2.351(2)
P4 F4 1.41(2)
P4 F5 1.513(16)
P4 F2A 1.594(14)
P4 F2 1.605(14)
P4 F4A 1.65(2)

loop_
_geom_torsion_atom_site_label_1
_geom_torsion_atom_site_label_2
_geom_torsion_atom_site_label_3
_geom_torsion_atom_site_label_4
_geom_torsion
C6 C1 C2 C3 2.7(13)
C8 C1 C2 C3 -175.8(8)
Ru1 C1 C2 C3 -52.9(8)
C6 C1 C2 Ru1 55.6(7)
C8 C1 C2 Ru1 -123.0(7)
C1 C2 C3 C4 0.8(14)
Ru1 C2 C3 C4 -51.5(8)
C1 C2 C3 Ru1 52.3(8)
C2 C3 C4 C5 -3.9(13)
Ru1 C3 C4 C5 -56.4(7)
C2 C3 C4 C7 177.6(9)
Ru1 C3 C4 C7 125.2(9)
C2 C3 C4 Ru1 52.5(8)
C3 C4 C5 C6 3.7(13)
C7 C4 C5 C6 -177.9(9)
Ru1 C4 C5 C6 -53.8(8)
C3 C4 C5 Ru1 57.5(7)
C7 C4 C5 Ru1 -124.0(9)
C4 C5 C6 C1 -0.3(14)
Ru1 C5 C6 C1 -53.6(7)
C4 C5 C6 Ru1 53.3(8)
C2 C1 C6 C5 -2.9(13)
C8 C1 C6 C5 175.5(8)
Ru1 C1 C6 C5 52.9(8)
C2 C1 C6 Ru1 -55.8(7)
C8 C1 C6 Ru1 122.6(8)
C6 C1 C8 C10 -13.1(12)
C2 C1 C8 C10 165.4(8)
Ru1 C1 C8 C10 77.6(10)
C6 C1 C8 C9 110.9(10)
C2 C1 C8 C9 -70.7(10)
Ru1 C1 C8 C9 -158.5(7)
O1 C11 C12 C13 -116.9(9)
O1 C11 C12 C17 61.7(12)
C17 C12 C13 C14 -0.2(14)
C11 C12 C13 C14 178.4(9)
C12 C13 C14 C15 0.1(15)
C13 C14 C15 C16 -0.3(15)
C14 C15 C16 C17 0.7(14)
C15 C16 C17 C12 -0.8(14)
C15 C16 C17 P1 -176.5(7)
C13 C12 C17 C16 0.5(14)
C11 C12 C17 C16 -178.1(8)
C13 C12 C17 P1 176.3(7)
C11 C12 C17 P1 -2.3(12)
C23 C18 C19 C20 1.5(13)
P1 C18 C19 C20 -177.5(7)
C18 C19 C20 C21 -1.9(15)
C19 C20 C21 C22 0.7(15)
C20 C21 C22 C23 0.8(15)
C21 C22 C23 C18 -1.1(15)
C19 C18 C23 C22 -0.1(14)
P1 C18 C23 C22 178.9(8)
C29 C24 C25 C26 2.5(16)
P1 C24 C25 C26 177.5(9)
C24 C25 C26 C27 -2.3(18)
C25 C26 C27 C28 1.3(17)
C26 C27 C28 C29 -0.4(16)
C27 C28 C29 C24 0.5(15)
C25 C24 C29 C28 -1.5(14)
P1 C24 C29 C28 -176.7(7)
C12 C11 O1 Ru1 -65.1(10)
C19 C18 P1 C17 -14.0(9)
C23 C18 P1 C17 167.0(7)
C19 C18 P1 C24 -124.7(8)
C23 C18 P1 C24 56.4(8)
C19 C18 P1 Ru1 107.2(7)
C23 C18 P1 Ru1 -71.8(8)
C16 C17 P1 C18 -103.9(8)
C12 C17 P1 C18 80.5(8)
C16 C17 P1 C24 5.7(9)
C12 C17 P1 C24 -169.9(7)
C16 C17 P1 Ru1 131.5(7)
C12 C17 P1 Ru1 -44.1(8)
C25 C24 P1 C18 20.4(9)
C29 C24 P1 C18 -164.5(7)
C25 C24 P1 C17 -90.9(9)
C29 C24 P1 C17 84.2(8)
C25 C24 P1 Ru1 147.6(7)
C29 C24 P1 Ru1 -37.3(8)
